data_4065688
loop_
_publ_author_name
'Liu, Shaofeng'
'Sun, Wen-Hua'
'Zeng, Yanning'
'Wang, Deligeer'
'Zhang, Wenjuan'
'Li, Yan'

_publ_section_title
;
 Syntheses, Characterization, and Ethylene (Co-)Polymerization Screening
 of Amidate Half-Titanocene Dichlorides
;
_journal_issue 11
_journal_name_full Organometallics
_journal_page_first 2459
_journal_paper_doi 10.1021/om1000748
_journal_volume 29
_journal_year 2010
_chemical_formula_moiety 'C22 H17 Cl2 F N2 O Ti'
_chemical_formula_sum 'C22 H17 Cl2 F N2 O Ti'
_chemical_formula_weight 463.18
_chemical_name_systematic
; 
eta5-Cyclopentadienyl[N-(2-methylquinolin-8-yl)-
4-fluorobenzamide]titanium dichlorides
;
_space_group_IT_number 2
_symmetry_cell_setting triclinic
_symmetry_space_group_name_Hall '-P 1'
_symmetry_space_group_name_H-M 'P -1'
_atom_sites_solution_hydrogens geom
_atom_sites_solution_primary direct
_atom_sites_solution_secondary difmap
_audit_creation_method SHELXL-97
_cell_angle_alpha 97.12(3)
_cell_angle_beta 94.93(3)
_cell_angle_gamma 96.97(3)
_cell_formula_units_Z 2
_cell_length_a 9.3284(19)
_cell_length_b 10.682(2)
_cell_length_c 12.068(2)
_cell_measurement_reflns_used 3706
_cell_measurement_temperature 173(2)
_cell_measurement_theta_max 27.5049
_cell_measurement_theta_min 1.9387
_cell_volume 1178.2(4)
_computing_cell_refinement 'CrystalClear (Rigaku Inc., 2008)'
_computing_data_collection 'CrystalClear (Rigaku Inc., 2008)'
_computing_data_reduction 'CrystalClear (Rigaku Inc., 2008)'
_computing_molecular_graphics 'XP in Siemens SHELXTL (Sheldrick, 1994)'
_computing_publication_material 'SHELX97 (Sheldrick, 1997)'
_computing_structure_refinement 'SHELXL-97 (Sheldrick, 1997)'
_computing_structure_solution 'SHELXS-97 (Sheldrick, 1990)'
_diffrn_ambient_temperature 173(2)
_diffrn_measured_fraction_theta_full 0.994
_diffrn_measured_fraction_theta_max 0.994
_diffrn_measurement_device_type 'MM007-HF CCD(Saturn 724+)'
_diffrn_measurement_method '\w scans at fixed \c = 45\%'
_diffrn_radiation_monochromator Confocal
_diffrn_radiation_source 'rotating anode'
_diffrn_radiation_type MoK\a
_diffrn_radiation_wavelength 0.71073
_diffrn_reflns_av_R_equivalents 0.0384
_diffrn_reflns_av_sigmaI/netI 0.0414
_diffrn_reflns_limit_h_max 12
_diffrn_reflns_limit_h_min -12
_diffrn_reflns_limit_k_max 13
_diffrn_reflns_limit_k_min -13
_diffrn_reflns_limit_l_max 15
_diffrn_reflns_limit_l_min -15
_diffrn_reflns_number 14509
_diffrn_reflns_theta_full 27.49
_diffrn_reflns_theta_max 27.49
_diffrn_reflns_theta_min 1.71
_exptl_absorpt_coefficient_mu 0.612
_exptl_absorpt_correction_T_max 0.8979
_exptl_absorpt_correction_T_min 0.8190
_exptl_absorpt_correction_type numerical
_exptl_absorpt_process_details 'CrystalClear (Rigaku Inc., 2008)'
_exptl_crystal_colour RED
_exptl_crystal_density_diffrn 1.306
_exptl_crystal_density_method 'not measured'
_exptl_crystal_description BLOCK
_exptl_crystal_F_000 472
_exptl_crystal_size_max 0.34
_exptl_crystal_size_mid 0.27
_exptl_crystal_size_min 0.18
_platon_squeeze_details
;
;
_refine_diff_density_max 0.421
_refine_diff_density_min -0.460
_refine_diff_density_rms 0.098
_refine_ls_extinction_method none
_refine_ls_goodness_of_fit_ref 1.091
_refine_ls_hydrogen_treatment constr
_refine_ls_matrix_type full
_refine_ls_number_parameters 262
_refine_ls_number_reflns 5378
_refine_ls_number_restraints 0
_refine_ls_restrained_S_all 1.091
_refine_ls_R_factor_all 0.0660
_refine_ls_R_factor_gt 0.0575
_refine_ls_shift/su_max 0.000
_refine_ls_shift/su_mean 0.000
_refine_ls_structure_factor_coef Fsqd
_refine_ls_weighting_details 'calc w=1/[\s^2^(Fo^2^)+(0.0863P)^2^+0.8089P] where P=(Fo^2^+2Fc^2^)/3'
_refine_ls_weighting_scheme calc
_refine_ls_wR_factor_gt 0.1661
_refine_ls_wR_factor_ref 0.1750
_reflns_number_gt 4541
_reflns_number_total 5378
_reflns_threshold_expression >2sigma(I)
_cod_data_source_file om1000748_si_002.cif
_cod_data_source_block C4
_cod_depositor_comments
;
The following automatic conversions were performed:

'_symmetry_cell_setting' value 'Triclinic' changed to 'triclinic'
according to /home/saulius/struct/CIF-dictionaries/cif_core.dic
dictionary named 'cif_core.dic' version 2.4.1 from
2010-06-29.

'_exptl_absorpt_correction_type' value 'Numerical'
changed to 'numerical' according to
/home/saulius/struct/CIF-dictionaries/cif_core.dic dictionary named
'cif_core.dic' version 2.4.1 from 2010-06-29.

Automatic conversion script
Id: cif_fix_values 1715 2011-07-08 13:25:40Z adriana 
;
_cod_original_sg_symbol_H-M P-1
_cod_database_code 4065688

loop_
_symmetry_equiv_pos_as_xyz
'x, y, z'
'-x, -y, -z'

loop_
_atom_site_label
_atom_site_type_symbol
_atom_site_fract_x
_atom_site_fract_y
_atom_site_fract_z
_atom_site_U_iso_or_equiv
_atom_site_adp_type
_atom_site_occupancy
_atom_site_symmetry_multiplicity
_atom_site_calc_flag
_atom_site_refinement_flags
Ti1 Ti 0.37339(5) 0.24146(4) 0.06271(4) 0.03165(16) Uani 1 1 d .
Cl2 Cl 0.25573(9) 0.03795(7) 0.04426(7) 0.0487(2) Uani 1 1 d .
Cl1 Cl 0.41767(8) 0.22745(8) -0.12170(6) 0.0475(2) Uani 1 1 d .
N1 N 0.2393(3) 0.4365(2) 0.35478(19) 0.0349(5) Uani 1 1 d .
O1 O 0.3151(2) 0.41898(19) 0.04347(16) 0.0363(4) Uani 1 1 d .
C13 C -0.0148(3) 0.5049(3) 0.1524(2) 0.0333(6) Uani 1 1 d .
H13A H -0.0676 0.4225 0.1491 0.040 Uiso 1 1 calc R
N2 N 0.1913(2) 0.2965(2) 0.14103(19) 0.0317(5) Uani 1 1 d .
C10 C 0.1345(3) 0.3339(3) 0.3365(2) 0.0331(6) Uani 1 1 d .
C12 C 0.1309(3) 0.5182(2) 0.1329(2) 0.0313(5) Uani 1 1 d .
C5 C 0.0514(4) 0.2945(3) 0.4221(3) 0.0448(7) Uani 1 1 d .
C11 C 0.2105(3) 0.4080(3) 0.1075(2) 0.0310(5) Uani 1 1 d .
C17 C 0.2075(3) 0.6391(3) 0.1368(3) 0.0415(7) Uani 1 1 d .
H17A H 0.3063 0.6481 0.1219 0.050 Uiso 1 1 calc R
C14 C -0.0826(3) 0.6113(3) 0.1765(2) 0.0384(6) Uani 1 1 d .
H14A H -0.1822 0.6033 0.1890 0.046 Uiso 1 1 calc R
C2 C 0.2626(4) 0.5038(3) 0.4558(3) 0.0438(7) Uani 1 1 d .
C9 C 0.1059(3) 0.2628(2) 0.2273(2) 0.0319(5) Uani 1 1 d .
C21 C 0.6241(3) 0.2335(3) 0.0985(3) 0.0405(6) Uani 1 1 d .
H21A H 0.6891 0.2041 0.0417 0.049 Uiso 1 1 calc R
C20 C 0.5998(3) 0.3601(3) 0.1280(3) 0.0390(6) Uani 1 1 d .
H20A H 0.6455 0.4360 0.0968 0.047 Uiso 1 1 calc R
C7 C -0.0832(4) 0.1238(3) 0.2920(3) 0.0497(8) Uani 1 1 d .
H7A H -0.1577 0.0531 0.2762 0.060 Uiso 1 1 calc R
C6 C -0.0586(4) 0.1881(3) 0.3968(3) 0.0528(8) Uani 1 1 d .
H6A H -0.1151 0.1621 0.4539 0.063 Uiso 1 1 calc R
C8 C -0.0012(3) 0.1589(3) 0.2060(3) 0.0390(6) Uani 1 1 d .
H8A H -0.0191 0.1113 0.1332 0.047 Uiso 1 1 calc R
C22 C 0.5536(4) 0.1577(3) 0.1691(3) 0.0467(7) Uani 1 1 d .
H22A H 0.5601 0.0654 0.1722 0.056 Uiso 1 1 calc R
C18 C 0.4851(3) 0.2378(3) 0.2433(3) 0.0464(7) Uani 1 1 d .
H18A H 0.4347 0.2118 0.3083 0.056 Uiso 1 1 calc R
C19 C 0.5142(3) 0.3628(3) 0.2187(3) 0.0417(7) Uani 1 1 d .
H19A H 0.4885 0.4409 0.2631 0.050 Uiso 1 1 calc R
C15 C -0.0025(4) 0.7293(3) 0.1821(3) 0.0440(7) Uani 1 1 d .
C1 C 0.3735(4) 0.6209(3) 0.4700(3) 0.0561(9) Uani 1 1 d .
H1B H 0.4139 0.6295 0.3986 0.084 Uiso 1 1 calc R
H1C H 0.4516 0.6132 0.5275 0.084 Uiso 1 1 calc R
H1D H 0.3271 0.6961 0.4932 0.084 Uiso 1 1 calc R
C16 C 0.1408(4) 0.7457(3) 0.1622(3) 0.0485(8) Uani 1 1 d .
H16A H 0.1927 0.8285 0.1658 0.058 Uiso 1 1 calc R
C3 C 0.1876(4) 0.4695(4) 0.5471(3) 0.0561(9) Uani 1 1 d .
H3A H 0.2097 0.5181 0.6193 0.067 Uiso 1 1 calc R
C4 C 0.0840(4) 0.3667(4) 0.5301(3) 0.0572(9) Uani 1 1 d .
H4A H 0.0331 0.3429 0.5907 0.069 Uiso 1 1 calc R
F1 F -0.0665(2) 0.83427(19) 0.2108(2) 0.0677(6) Uani 1 1 d .

loop_
_atom_site_aniso_label
_atom_site_aniso_U_11
_atom_site_aniso_U_22
_atom_site_aniso_U_33
_atom_site_aniso_U_23
_atom_site_aniso_U_13
_atom_site_aniso_U_12
Ti1 0.0318(3) 0.0321(3) 0.0299(3) 0.0009(2) 0.00508(19) 0.00152(19)
Cl2 0.0467(4) 0.0341(4) 0.0624(5) -0.0040(3) 0.0140(4) -0.0008(3)
Cl1 0.0435(4) 0.0646(5) 0.0332(4) -0.0002(3) 0.0083(3) 0.0062(3)
N1 0.0406(12) 0.0330(11) 0.0313(12) 0.0042(9) 0.0034(9) 0.0060(9)
O1 0.0389(10) 0.0390(10) 0.0331(10) 0.0088(8) 0.0098(8) 0.0055(8)
C13 0.0358(14) 0.0321(13) 0.0303(13) 0.0032(10) -0.0007(10) 0.0015(10)
N2 0.0328(11) 0.0320(11) 0.0301(11) 0.0049(9) 0.0050(9) 0.0017(9)
C10 0.0362(14) 0.0336(13) 0.0312(13) 0.0061(11) 0.0059(10) 0.0081(11)
C12 0.0362(13) 0.0318(13) 0.0260(12) 0.0048(10) 0.0012(10) 0.0052(10)
C5 0.0480(17) 0.0502(18) 0.0414(16) 0.0131(14) 0.0159(13) 0.0126(14)
C11 0.0313(13) 0.0331(13) 0.0269(12) 0.0021(10) 0.0020(10) 0.0005(10)
C17 0.0404(15) 0.0389(15) 0.0465(17) 0.0115(13) 0.0104(13) 0.0009(12)
C14 0.0375(14) 0.0417(15) 0.0360(15) 0.0041(12) 0.0021(11) 0.0079(12)
C2 0.0495(17) 0.0453(16) 0.0352(15) -0.0024(13) -0.0019(13) 0.0130(13)
C9 0.0332(13) 0.0296(12) 0.0343(14) 0.0068(10) 0.0076(10) 0.0044(10)
C21 0.0334(14) 0.0473(16) 0.0406(16) 0.0029(13) 0.0028(12) 0.0080(12)
C20 0.0323(14) 0.0405(15) 0.0417(16) 0.0044(12) 0.0012(11) -0.0018(11)
C7 0.0427(17) 0.0398(16) 0.069(2) 0.0101(15) 0.0194(15) 0.0018(13)
C6 0.055(2) 0.0541(19) 0.056(2) 0.0173(16) 0.0267(16) 0.0095(16)
C8 0.0383(15) 0.0334(14) 0.0457(16) 0.0043(12) 0.0089(12) 0.0038(11)
C22 0.0476(17) 0.0407(16) 0.0506(19) 0.0094(14) -0.0056(14) 0.0058(13)
C18 0.0438(17) 0.0605(19) 0.0333(15) 0.0095(14) 0.0009(12) -0.0001(14)
C19 0.0365(15) 0.0498(17) 0.0345(15) -0.0061(13) -0.0013(11) 0.0034(12)
C15 0.0512(18) 0.0348(14) 0.0473(18) 0.0047(13) 0.0044(14) 0.0123(13)
C1 0.062(2) 0.0509(19) 0.0479(19) -0.0095(15) -0.0064(16) 0.0042(16)
C16 0.0561(19) 0.0324(14) 0.058(2) 0.0081(14) 0.0100(15) 0.0044(13)
C3 0.067(2) 0.070(2) 0.0324(16) 0.0019(15) 0.0062(15) 0.0179(19)
C4 0.069(2) 0.071(2) 0.0372(18) 0.0118(16) 0.0208(16) 0.0159(19)
F1 0.0652(13) 0.0429(11) 0.0968(18) 0.0006(11) 0.0143(12) 0.0187(10)

loop_
_atom_type_symbol
_atom_type_description
_atom_type_scat_dispersion_real
_atom_type_scat_dispersion_imag
_atom_type_scat_source
C C 0.0033 0.0016 'International Tables Vol C Tables 4.2.6.8 and 6.1.1.4'
H H 0.0000 0.0000 'International Tables Vol C Tables 4.2.6.8 and 6.1.1.4'
N N 0.0061 0.0033 'International Tables Vol C Tables 4.2.6.8 and 6.1.1.4'
O O 0.0106 0.0060 'International Tables Vol C Tables 4.2.6.8 and 6.1.1.4'
F F 0.0171 0.0103 'International Tables Vol C Tables 4.2.6.8 and 6.1.1.4'
Cl Cl 0.1484 0.1585 'International Tables Vol C Tables 4.2.6.8 and 6.1.1.4'
Ti Ti 0.2776 0.4457 'International Tables Vol C Tables 4.2.6.8 and 6.1.1.4'

loop_
_geom_angle_atom_site_label_1
_geom_angle_atom_site_label_2
_geom_angle_atom_site_label_3
_geom_angle
O1 Ti1 N2 62.10(8)
O1 Ti1 Cl1 86.05(7)
N2 Ti1 Cl1 130.15(7)
O1 Ti1 Cl2 135.99(6)
N2 Ti1 Cl2 86.08(7)
Cl1 Ti1 Cl2 93.82(5)
O1 Ti1 C18 111.56(11)
N2 Ti1 C18 86.96(11)
Cl1 Ti1 C18 142.37(9)
Cl2 Ti1 C18 94.95(9)
O1 Ti1 C20 82.92(10)
N2 Ti1 C20 116.85(10)
Cl1 Ti1 C20 93.80(9)
Cl2 Ti1 C20 140.78(8)
C18 Ti1 C20 57.95(11)
O1 Ti1 C19 80.53(10)
N2 Ti1 C19 85.81(10)
Cl1 Ti1 C19 127.99(8)
Cl2 Ti1 C19 129.47(9)
C18 Ti1 C19 34.84(12)
C20 Ti1 C19 34.95(11)
O1 Ti1 C21 115.71(10)
N2 Ti1 C21 142.15(10)
Cl1 Ti1 C21 84.88(8)
Cl2 Ti1 C21 108.08(9)
C18 Ti1 C21 57.62(11)
C20 Ti1 C21 34.78(10)
C19 Ti1 C21 57.82(11)
O1 Ti1 C22 137.38(10)
N2 Ti1 C22 118.82(11)
Cl1 Ti1 C22 110.63(9)
Cl2 Ti1 C22 83.48(9)
C18 Ti1 C22 34.89(12)
C20 Ti1 C22 57.89(11)
C19 Ti1 C22 58.02(12)
C21 Ti1 C22 34.49(11)
O1 Ti1 C11 31.02(8)
N2 Ti1 C11 31.15(8)
Cl1 Ti1 C11 110.57(7)
Cl2 Ti1 C11 113.19(7)
C18 Ti1 C11 99.29(11)
C20 Ti1 C11 99.82(10)
C19 Ti1 C11 80.58(10)
C21 Ti1 C11 134.26(10)
C22 Ti1 C11 133.97(11)
C2 N1 C10 118.7(3)
C11 O1 Ti1 93.78(16)
C14 C13 C12 120.1(3)
C14 C13 H13A 120.0
C12 C13 H13A 120.0
C11 N2 C9 126.0(2)
C11 N2 Ti1 91.31(17)
C9 N2 Ti1 139.51(18)
N1 C10 C5 122.6(3)
N1 C10 C9 119.1(2)
C5 C10 C9 118.3(3)
C17 C12 C13 119.8(3)
C17 C12 C11 117.4(2)
C13 C12 C11 122.8(2)
C4 C5 C10 116.6(3)
C4 C5 C6 123.6(3)
C10 C5 C6 119.7(3)
O1 C11 N2 112.6(2)
O1 C11 C12 118.5(2)
N2 C11 C12 128.9(2)
O1 C11 Ti1 55.20(13)
N2 C11 Ti1 57.54(14)
C12 C11 Ti1 172.64(19)
C16 C17 C12 120.3(3)
C16 C17 H17A 119.8
C12 C17 H17A 119.8
C15 C14 C13 118.4(3)
C15 C14 H14A 120.8
C13 C14 H14A 120.8
N1 C2 C3 122.5(3)
N1 C2 C1 116.7(3)
C3 C2 C1 120.8(3)
C8 C9 N2 120.0(3)
C8 C9 C10 120.4(3)
N2 C9 C10 119.6(2)
C22 C21 C20 108.7(3)
C22 C21 Ti1 72.84(18)
C20 C21 Ti1 72.27(17)
C22 C21 H21A 125.5
C20 C21 H21A 125.5
Ti1 C21 H21A 125.5
C21 C20 C19 107.7(3)
C21 C20 Ti1 72.95(17)
C19 C20 Ti1 72.53(16)
C21 C20 H20A 125.9
C19 C20 H20A 125.9
Ti1 C20 H20A 125.9
C6 C7 C8 121.4(3)
C6 C7 H7A 119.3
C8 C7 H7A 119.3
C7 C6 C5 120.2(3)
C7 C6 H6A 119.9
C5 C6 H6A 119.9
C9 C8 C7 120.0(3)
C9 C8 H8A 120.0
C7 C8 H8A 120.0
C21 C22 C18 107.5(3)
C21 C22 Ti1 72.67(18)
C18 C22 Ti1 71.90(18)
C21 C22 H22A 126.1
C18 C22 H22A 126.1
Ti1 C22 H22A 126.1
C19 C18 C22 108.4(3)
C19 C18 Ti1 72.82(18)
C22 C18 Ti1 73.21(18)
C19 C18 H18A 125.6
C22 C18 H18A 125.6
Ti1 C18 H18A 125.6
C18 C19 C20 107.7(3)
C18 C19 Ti1 72.34(17)
C20 C19 Ti1 72.52(16)
C18 C19 H19A 126.0
C20 C19 H19A 126.0
Ti1 C19 H19A 126.0
F1 C15 C16 118.2(3)
F1 C15 C14 118.8(3)
C16 C15 C14 122.9(3)
C2 C1 H1B 109.5
C2 C1 H1C 109.5
H1B C1 H1C 109.5
C2 C1 H1D 109.5
H1B C1 H1D 109.5
H1C C1 H1D 109.5
C15 C16 C17 118.4(3)
C15 C16 H16A 120.8
C17 C16 H16A 120.8
C4 C3 C2 119.2(3)
C4 C3 H3A 120.4
C2 C3 H3A 120.4
C3 C4 C5 120.2(3)
C3 C4 H4A 119.9
C5 C4 H4A 119.9

loop_
_geom_bond_atom_site_label_1
_geom_bond_atom_site_label_2
_geom_bond_distance
Ti1 O1 2.070(2)
Ti1 N2 2.123(2)
Ti1 Cl1 2.2883(10)
Ti1 Cl2 2.2888(11)
Ti1 C18 2.340(3)
Ti1 C20 2.346(3)
Ti1 C19 2.346(3)
Ti1 C21 2.355(3)
Ti1 C22 2.357(3)
Ti1 C11 2.515(3)
N1 C2 1.322(4)
N1 C10 1.360(4)
O1 C11 1.299(3)
C13 C14 1.378(4)
C13 C12 1.393(4)
C13 H13A 0.9500
N2 C11 1.301(3)
N2 C9 1.420(3)
C10 C5 1.419(4)
C10 C9 1.423(4)
C12 C17 1.391(4)
C12 C11 1.480(4)
C5 C4 1.418(5)
C5 C6 1.419(5)
C17 C16 1.377(4)
C17 H17A 0.9500
C14 C15 1.376(4)
C14 H14A 0.9500
C2 C3 1.417(5)
C2 C1 1.505(5)
C9 C8 1.382(4)
C21 C22 1.397(4)
C21 C20 1.405(4)
C21 H21A 1.0000
C20 C19 1.409(4)
C20 H20A 1.0000
C7 C6 1.349(5)
C7 C8 1.403(4)
C7 H7A 0.9500
C6 H6A 0.9500
C8 H8A 0.9500
C22 C18 1.408(5)
C22 H22A 1.0000
C18 C19 1.403(5)
C18 H18A 1.0000
C19 H19A 1.0000
C15 F1 1.355(4)
C15 C16 1.372(5)
C1 H1B 0.9800
C1 H1C 0.9800
C1 H1D 0.9800
C16 H16A 0.9500
C3 C4 1.354(6)
C3 H3A 0.9500
C4 H4A 0.9500

loop_
_geom_torsion_atom_site_label_1
_geom_torsion_atom_site_label_2
_geom_torsion_atom_site_label_3
_geom_torsion_atom_site_label_4
_geom_torsion
N2 Ti1 O1 C11 2.81(15)
Cl1 Ti1 O1 C11 142.98(15)
Cl2 Ti1 O1 C11 51.56(18)
C18 Ti1 O1 C11 -71.31(18)
C20 Ti1 O1 C11 -122.69(17)
C19 Ti1 O1 C11 -87.45(17)
C21 Ti1 O1 C11 -134.64(16)
C22 Ti1 O1 C11 -100.5(2)
O1 Ti1 N2 C11 -2.80(14)
Cl1 Ti1 N2 C11 -59.53(18)
Cl2 Ti1 N2 C11 -151.23(15)
C18 Ti1 N2 C11 113.59(17)
C20 Ti1 N2 C11 62.09(19)
C19 Ti1 N2 C11 78.69(17)
C21 Ti1 N2 C11 94.0(2)
C22 Ti1 N2 C11 128.42(17)
O1 Ti1 N2 C9 -161.5(3)
Cl1 Ti1 N2 C9 141.7(2)
Cl2 Ti1 N2 C9 50.0(3)
C18 Ti1 N2 C9 -45.1(3)
C20 Ti1 N2 C9 -96.6(3)
C19 Ti1 N2 C9 -80.0(3)
C21 Ti1 N2 C9 -64.7(3)
C22 Ti1 N2 C9 -30.3(3)
C11 Ti1 N2 C9 -158.7(4)
C2 N1 C10 C5 -1.4(4)
C2 N1 C10 C9 178.3(3)
C14 C13 C12 C17 -0.6(4)
C14 C13 C12 C11 179.5(3)
N1 C10 C5 C4 -0.9(5)
C9 C10 C5 C4 179.3(3)
N1 C10 C5 C6 178.6(3)
C9 C10 C5 C6 -1.1(4)
Ti1 O1 C11 N2 -4.4(2)
Ti1 O1 C11 C12 175.5(2)
C9 N2 C11 O1 167.4(2)
Ti1 N2 C11 O1 4.3(2)
C9 N2 C11 C12 -12.5(4)
Ti1 N2 C11 C12 -175.6(3)
C9 N2 C11 Ti1 163.1(3)
C17 C12 C11 O1 -30.7(4)
C13 C12 C11 O1 149.2(3)
C17 C12 C11 N2 149.1(3)
C13 C12 C11 N2 -31.0(4)
C17 C12 C11 Ti1 -0.2(16)
C13 C12 C11 Ti1 180(100)
N2 Ti1 C11 O1 -175.2(2)
Cl1 Ti1 C11 O1 -39.91(16)
Cl2 Ti1 C11 O1 -143.70(14)
C18 Ti1 C11 O1 116.79(17)
C20 Ti1 C11 O1 57.95(17)
C19 Ti1 C11 O1 87.26(17)
C21 Ti1 C11 O1 63.5(2)
C22 Ti1 C11 O1 112.33(18)
O1 Ti1 C11 N2 175.2(2)
Cl1 Ti1 C11 N2 135.28(15)
Cl2 Ti1 C11 N2 31.50(17)
C18 Ti1 C11 N2 -68.02(17)
C20 Ti1 C11 N2 -126.86(17)
C19 Ti1 C11 N2 -97.55(17)
C21 Ti1 C11 N2 -121.26(18)
C22 Ti1 C11 N2 -72.5(2)
O1 Ti1 C11 C12 -32.9(14)
N2 Ti1 C11 C12 151.9(15)
Cl1 Ti1 C11 C12 -72.8(15)
Cl2 Ti1 C11 C12 -176.6(14)
C18 Ti1 C11 C12 83.9(15)
C20 Ti1 C11 C12 25.0(15)
C19 Ti1 C11 C12 54.4(15)
C21 Ti1 C11 C12 30.6(15)
C22 Ti1 C11 C12 79.4(15)
C13 C12 C17 C16 1.4(4)
C11 C12 C17 C16 -178.7(3)
C12 C13 C14 C15 -0.8(4)
C10 N1 C2 C3 3.2(5)
C10 N1 C2 C1 -176.5(3)
C11 N2 C9 C8 126.4(3)
Ti1 N2 C9 C8 -80.2(4)
C11 N2 C9 C10 -55.8(4)
Ti1 N2 C9 C10 97.6(3)
N1 C10 C9 C8 -179.3(3)
C5 C10 C9 C8 0.5(4)
N1 C10 C9 N2 2.9(4)
C5 C10 C9 N2 -177.3(2)
O1 Ti1 C21 C22 137.86(18)
N2 Ti1 C21 C22 61.0(3)
Cl1 Ti1 C21 C22 -139.03(19)
Cl2 Ti1 C21 C22 -46.7(2)
C18 Ti1 C21 C22 37.62(19)
C20 Ti1 C21 C22 116.8(3)
C19 Ti1 C21 C22 79.1(2)
C11 Ti1 C21 C22 107.1(2)
O1 Ti1 C21 C20 21.1(2)
N2 Ti1 C21 C20 -55.8(3)
Cl1 Ti1 C21 C20 104.21(18)
Cl2 Ti1 C21 C20 -163.43(16)
C18 Ti1 C21 C20 -79.1(2)
C19 Ti1 C21 C20 -37.66(18)
C22 Ti1 C21 C20 -116.8(3)
C11 Ti1 C21 C20 -9.7(2)
C22 C21 C20 C19 0.5(3)
Ti1 C21 C20 C19 64.7(2)
C22 C21 C20 Ti1 -64.2(2)
O1 Ti1 C20 C21 -160.92(19)
N2 Ti1 C20 C21 145.33(17)
Cl1 Ti1 C20 C21 -75.39(18)
Cl2 Ti1 C20 C21 25.4(2)
C18 Ti1 C20 C21 78.1(2)
C19 Ti1 C20 C21 115.5(3)
C22 Ti1 C20 C21 36.65(18)
C11 Ti1 C20 C21 172.96(18)
O1 Ti1 C20 C19 83.58(19)
N2 Ti1 C20 C19 29.8(2)
Cl1 Ti1 C20 C19 169.12(18)
Cl2 Ti1 C20 C19 -90.1(2)
C18 Ti1 C20 C19 -37.39(19)
C21 Ti1 C20 C19 -115.5(3)
C22 Ti1 C20 C19 -78.8(2)
C11 Ti1 C20 C19 57.47(19)
C8 C7 C6 C5 0.5(5)
C4 C5 C6 C7 -179.8(3)
C10 C5 C6 C7 0.7(5)
N2 C9 C8 C7 178.5(3)
C10 C9 C8 C7 0.7(4)
C6 C7 C8 C9 -1.2(5)
C20 C21 C22 C18 -0.1(3)
Ti1 C21 C22 C18 -63.9(2)
C20 C21 C22 Ti1 63.9(2)
O1 Ti1 C22 C21 -63.2(2)
N2 Ti1 C22 C21 -142.24(18)
Cl1 Ti1 C22 C21 44.2(2)
Cl2 Ti1 C22 C21 135.89(19)
C18 Ti1 C22 C21 -115.7(3)
C20 Ti1 C22 C21 -36.96(18)
C19 Ti1 C22 C21 -78.5(2)
C11 Ti1 C22 C21 -108.0(2)
O1 Ti1 C22 C18 52.5(3)
N2 Ti1 C22 C18 -26.5(2)
Cl1 Ti1 C22 C18 159.95(17)
Cl2 Ti1 C22 C18 -108.41(19)
C20 Ti1 C22 C18 78.7(2)
C19 Ti1 C22 C18 37.24(19)
C21 Ti1 C22 C18 115.7(3)
C11 Ti1 C22 C18 7.7(3)
C21 C22 C18 C19 -0.4(4)
Ti1 C22 C18 C19 -64.8(2)
C21 C22 C18 Ti1 64.4(2)
O1 Ti1 C18 C19 -28.7(2)
N2 Ti1 C18 C19 -87.03(19)
Cl1 Ti1 C18 C19 84.3(2)
Cl2 Ti1 C18 C19 -172.82(18)
C20 Ti1 C18 C19 37.51(18)
C21 Ti1 C18 C19 78.9(2)
C22 Ti1 C18 C19 116.1(3)
C11 Ti1 C18 C19 -58.32(19)
O1 Ti1 C18 C22 -144.73(18)
N2 Ti1 C18 C22 156.9(2)
Cl1 Ti1 C18 C22 -31.7(3)
Cl2 Ti1 C18 C22 71.12(19)
C20 Ti1 C18 C22 -78.5(2)
C19 Ti1 C18 C22 -116.1(3)
C21 Ti1 C18 C22 -37.17(19)
C11 Ti1 C18 C22 -174.38(19)
C22 C18 C19 C20 0.6(3)
Ti1 C18 C19 C20 -64.4(2)
C22 C18 C19 Ti1 65.0(2)
C21 C20 C19 C18 -0.7(3)
Ti1 C20 C19 C18 64.3(2)
C21 C20 C19 Ti1 -65.0(2)
O1 Ti1 C19 C18 153.1(2)
N2 Ti1 C19 C18 90.70(19)
Cl1 Ti1 C19 C18 -129.55(17)
Cl2 Ti1 C19 C18 9.3(2)
C20 Ti1 C19 C18 -115.7(3)
C21 Ti1 C19 C18 -78.3(2)
C22 Ti1 C19 C18 -37.29(19)
C11 Ti1 C19 C18 121.6(2)
O1 Ti1 C19 C20 -91.18(18)
N2 Ti1 C19 C20 -153.57(19)
Cl1 Ti1 C19 C20 -13.8(2)
Cl2 Ti1 C19 C20 125.00(17)
C18 Ti1 C19 C20 115.7(3)
C21 Ti1 C19 C20 37.47(18)
C22 Ti1 C19 C20 78.4(2)
C11 Ti1 C19 C20 -122.63(19)
C13 C14 C15 F1 -177.0(3)
C13 C14 C15 C16 1.5(5)
F1 C15 C16 C17 177.8(3)
C14 C15 C16 C17 -0.8(5)
C12 C17 C16 C15 -0.7(5)
N1 C2 C3 C4 -2.5(5)
C1 C2 C3 C4 177.1(3)
C2 C3 C4 C5 0.0(6)
C10 C5 C4 C3 1.6(5)
C6 C5 C4 C3 -178.0(3)

loop_
_platon_squeeze_void_nr
_platon_squeeze_void_average_x
_platon_squeeze_void_average_y
_platon_squeeze_void_average_z
_platon_squeeze_void_volume
_platon_squeeze_void_count_electrons
_platon_squeeze_void_content
1 0.499 1.000 0.500 227 87 ' '
